data_7020230
loop_
_publ_author_name
'de Boer, Sandra Y.'
'Gloaguen, Yann'
'Reek, Joost N. H.'
'Lutz, Martin'
'van der Vlugt, Jarl Ivar'

_publ_section_title
;
 N-H bond activation by palladium(II) and copper(I) complexes featuring a
 reactive bidentate PN-ligand.
;
_journal_issue 37
_journal_name_full 'Dalton transactions (Cambridge, England : 2003)'
_journal_page_first 11276
_journal_page_last 11283
_journal_paper_doi 10.1039/c2dt31009k
_journal_volume 41
_journal_year 2012
_chemical_formula_moiety 'C16 H27 Cu F3 N2 O2 P S'
_chemical_formula_sum 'C16 H27 Cu F3 N2 O2 P S'
_chemical_formula_weight 462.97
_chemical_name_systematic
;
?
;
_space_group_IT_number 2
_symmetry_cell_setting triclinic
_symmetry_space_group_name_Hall '-P 1'
_symmetry_space_group_name_H-M 'P -1'
_atom_sites_solution_hydrogens difmap
_atom_sites_solution_primary direct
_atom_sites_solution_secondary difmap
_audit_creation_method SHELXL-97
_cell_angle_alpha 110.4196(13)
_cell_angle_beta 93.6403(14)
_cell_angle_gamma 117.9401(12)
_cell_formula_units_Z 2
_cell_length_a 10.6306(5)
_cell_length_b 10.8516(5)
_cell_length_c 11.2839(5)
_cell_measurement_reflns_used 9335
_cell_measurement_temperature 150(2)
_cell_measurement_theta_max 27.48
_cell_measurement_theta_min 2.25
_cell_volume 1036.42(9)
_computing_cell_refinement 'SAINT V7.68A'
_computing_data_collection Apex2
_computing_data_reduction 'SAINT V7.68A, TWINABS-2008/4'
_computing_structure_refinement 'SHELXL-97 (Sheldrick, 2008)'
_computing_structure_solution 'SHELXS-97 (Sheldrick, 2008)'
_diffrn_ambient_temperature 150(2)
_diffrn_measured_fraction_theta_full 0.991
_diffrn_measured_fraction_theta_max 0.991
_diffrn_measurement_device_type 'Bruker Kappa ApexII'
_diffrn_measurement_method '\f and \w scans'
_diffrn_radiation_monochromator graphite
_diffrn_radiation_source 'fine-focus sealed tube'
_diffrn_radiation_type MoK\a
_diffrn_radiation_wavelength 0.71073
_diffrn_reflns_av_R_equivalents 0.0347
_diffrn_reflns_av_sigmaI/netI 0.0313
_diffrn_reflns_limit_h_max 13
_diffrn_reflns_limit_h_min -13
_diffrn_reflns_limit_k_max 14
_diffrn_reflns_limit_k_min -14
_diffrn_reflns_limit_l_max 14
_diffrn_reflns_limit_l_min -14
_diffrn_reflns_number 38810
_diffrn_reflns_theta_full 27.50
_diffrn_reflns_theta_max 27.50
_diffrn_reflns_theta_min 2.00
_exptl_absorpt_coefficient_mu 1.270
_exptl_absorpt_correction_T_max 0.75
_exptl_absorpt_correction_T_min 0.65
_exptl_absorpt_correction_type multi-scan
_exptl_absorpt_process_details TWINABS-2008/4
_exptl_crystal_colour green
_exptl_crystal_density_diffrn 1.484
_exptl_crystal_density_method 'not measured'
_exptl_crystal_description plate
_exptl_crystal_F_000 480
_exptl_crystal_size_max 0.28
_exptl_crystal_size_mid 0.16
_exptl_crystal_size_min 0.06
_refine_diff_density_max 0.445
_refine_diff_density_min -0.237
_refine_diff_density_rms 0.059
_refine_ls_extinction_method none
_refine_ls_goodness_of_fit_ref 1.016
_refine_ls_hydrogen_treatment mixed
_refine_ls_matrix_type full
_refine_ls_number_parameters 247
_refine_ls_number_reflns 4715
_refine_ls_number_restraints 0
_refine_ls_restrained_S_all 1.016
_refine_ls_R_factor_all 0.0417
_refine_ls_R_factor_gt 0.0269
_refine_ls_shift/su_max 0.001
_refine_ls_shift/su_mean 0.000
_refine_ls_structure_factor_coef Fsqd
_refine_ls_weighting_details 'calc w=1/[\s^2^(Fo^2^)+(0.0334P)^2^+0.2430P] where P=(Fo^2^+2Fc^2^)/3'
_refine_ls_weighting_scheme calc
_refine_ls_wR_factor_gt 0.0606
_refine_ls_wR_factor_ref 0.0650
_reflns_number_gt 3863
_reflns_number_total 4715
_reflns_threshold_expression I>2\s(I)
_cod_data_source_file c2dt31009k.txt
_cod_data_source_block l0211a
_cod_original_cell_volume 1036.42(8)
_cod_database_code 7020230

loop_
_symmetry_equiv_pos_as_xyz
'x, y, z'
'-x, -y, -z'

loop_
_atom_site_label
_atom_site_type_symbol
_atom_site_fract_x
_atom_site_fract_y
_atom_site_fract_z
_atom_site_U_iso_or_equiv
_atom_site_adp_type
_atom_site_occupancy
_atom_site_symmetry_multiplicity
_atom_site_calc_flag
_atom_site_refinement_flags
Cu1 Cu 0.29920(2) 0.31441(2) 0.73292(2) 0.02026(7) Uani 1 1 d .
S1 S 0.57568(5) 0.42807(5) 0.63719(4) 0.02226(10) Uani 1 1 d .
P1 P 0.22492(5) 0.15168(5) 0.82322(4) 0.01738(10) Uani 1 1 d .
F1 F 0.46274(18) 0.20672(18) 0.39859(14) 0.0687(5) Uani 1 1 d .
F2 F 0.66190(16) 0.24474(18) 0.50376(16) 0.0639(4) Uani 1 1 d .
F3 F 0.45848(19) 0.12844(16) 0.54970(18) 0.0731(5) Uani 1 1 d .
O1 O 0.66557(14) 0.53123(16) 0.58337(13) 0.0311(3) Uani 1 1 d .
O2 O 0.64724(15) 0.44291(17) 0.75807(13) 0.0338(3) Uani 1 1 d .
N1 N 0.13865(15) 0.37224(16) 0.79933(14) 0.0195(3) Uani 1 1 d .
N2 N 0.42480(17) 0.41388(18) 0.64020(16) 0.0231(3) Uani 1 1 d .
H2N H 0.407(2) 0.439(2) 0.590(2) 0.021(6) Uiso 1 1 d .
C1 C 0.1730(2) 0.5276(2) 0.6779(2) 0.0293(4) Uani 1 1 d .
H1A H 0.2751 0.6034 0.7328 0.044 Uiso 1 1 calc R
H1B H 0.1286 0.5811 0.6562 0.044 Uiso 1 1 calc R
H1C H 0.1728 0.4545 0.5967 0.044 Uiso 1 1 calc R
C2 C 0.08538(19) 0.4422(2) 0.75113(18) 0.0226(4) Uani 1 1 d .
C3 C -0.0462(2) 0.4333(2) 0.7681(2) 0.0298(4) Uani 1 1 d .
H3 H -0.0830 0.4811 0.7322 0.036 Uiso 1 1 calc R
C4 C -0.1233(2) 0.3549(3) 0.8372(2) 0.0377(5) Uani 1 1 d .
H4 H -0.2143 0.3467 0.8484 0.045 Uiso 1 1 calc R
C5 C -0.0665(2) 0.2882(2) 0.8901(2) 0.0320(5) Uani 1 1 d .
H5 H -0.1171 0.2353 0.9395 0.038 Uiso 1 1 calc R
C6 C 0.06524(19) 0.2995(2) 0.87005(17) 0.0217(4) Uani 1 1 d .
C7 C 0.1329(2) 0.2323(2) 0.93089(17) 0.0223(4) Uani 1 1 d .
H7A H 0.0543 0.1498 0.9483 0.027 Uiso 1 1 calc R
H7B H 0.2061 0.3141 1.0161 0.027 Uiso 1 1 calc R
C8 C -0.0559(2) -0.0450(2) 0.6548(2) 0.0309(4) Uani 1 1 d .
H8A H -0.1285 -0.1458 0.5829 0.046 Uiso 1 1 calc R
H8B H -0.0190 0.0337 0.6210 0.046 Uiso 1 1 calc R
H8C H -0.1030 -0.0183 0.7233 0.046 Uiso 1 1 calc R
C9 C 0.0182(2) -0.1594(2) 0.7815(2) 0.0340(5) Uani 1 1 d .
H9A H -0.0681 -0.2593 0.7200 0.051 Uiso 1 1 calc R
H9B H -0.0101 -0.1131 0.8581 0.051 Uiso 1 1 calc R
H9C H 0.0967 -0.1745 0.8102 0.051 Uiso 1 1 calc R
C10 C 0.1309(2) -0.1166(2) 0.59989(19) 0.0338(5) Uani 1 1 d .
H10A H 0.2116 -0.1256 0.6345 0.051 Uiso 1 1 calc R
H10B H 0.1673 -0.0466 0.5573 0.051 Uiso 1 1 calc R
H10C H 0.0499 -0.2186 0.5356 0.051 Uiso 1 1 calc R
C11 C 0.07422(19) -0.0521(2) 0.71318(18) 0.0231(4) Uani 1 1 d .
C12 C 0.3122(2) 0.1183(2) 1.05153(19) 0.0318(4) Uani 1 1 d .
H12A H 0.2267 0.0122 1.0133 0.048 Uiso 1 1 calc R
H12B H 0.2832 0.1890 1.1038 0.048 Uiso 1 1 calc R
H12C H 0.3919 0.1260 1.1082 0.048 Uiso 1 1 calc R
C13 C 0.4249(2) 0.0617(2) 0.8652(2) 0.0330(5) Uani 1 1 d .
H13A H 0.5125 0.0840 0.9237 0.049 Uiso 1 1 calc R
H13B H 0.4516 0.0848 0.7907 0.049 Uiso 1 1 calc R
H13C H 0.3480 -0.0477 0.8326 0.049 Uiso 1 1 calc R
C14 C 0.4950(2) 0.3303(2) 1.00267(19) 0.0289(4) Uani 1 1 d .
H14A H 0.5736 0.3432 1.0651 0.043 Uiso 1 1 calc R
H14B H 0.4596 0.3973 1.0490 0.043 Uiso 1 1 calc R
H14C H 0.5339 0.3582 0.9335 0.043 Uiso 1 1 calc R
C15 C 0.36651(19) 0.1615(2) 0.94085(18) 0.0222(4) Uani 1 1 d .
C16 C 0.5374(3) 0.2418(3) 0.5162(2) 0.0425(6) Uani 1 1 d .

loop_
_atom_site_aniso_label
_atom_site_aniso_U_11
_atom_site_aniso_U_22
_atom_site_aniso_U_33
_atom_site_aniso_U_23
_atom_site_aniso_U_13
_atom_site_aniso_U_12
Cu1 0.01932(11) 0.02284(12) 0.02051(12) 0.01204(9) 0.00662(8) 0.01037(9)
S1 0.0203(2) 0.0301(2) 0.0227(2) 0.01484(19) 0.00897(17) 0.01506(19)
P1 0.0181(2) 0.0188(2) 0.0175(2) 0.00895(18) 0.00501(17) 0.01050(18)
F1 0.0698(10) 0.0666(10) 0.0380(8) -0.0057(7) 0.0032(8) 0.0339(9)
F2 0.0604(9) 0.0744(10) 0.0739(11) 0.0220(9) 0.0378(8) 0.0522(9)
F3 0.0908(12) 0.0392(8) 0.1106(14) 0.0373(9) 0.0621(11) 0.0418(9)
O1 0.0210(6) 0.0414(8) 0.0340(8) 0.0245(7) 0.0103(6) 0.0126(6)
O2 0.0315(7) 0.0567(9) 0.0315(8) 0.0268(7) 0.0130(6) 0.0303(7)
N1 0.0194(7) 0.0193(7) 0.0209(8) 0.0088(6) 0.0051(6) 0.0109(6)
N2 0.0219(8) 0.0317(9) 0.0266(9) 0.0199(8) 0.0098(6) 0.0163(7)
C1 0.0303(10) 0.0312(10) 0.0360(11) 0.0210(9) 0.0101(9) 0.0183(9)
C2 0.0236(9) 0.0204(8) 0.0227(9) 0.0075(8) 0.0030(7) 0.0124(7)
C3 0.0294(10) 0.0335(10) 0.0373(11) 0.0183(9) 0.0091(9) 0.0222(9)
C4 0.0303(11) 0.0473(13) 0.0562(14) 0.0302(12) 0.0214(10) 0.0286(10)
C5 0.0317(10) 0.0404(11) 0.0413(12) 0.0257(10) 0.0209(9) 0.0242(9)
C6 0.0234(9) 0.0237(9) 0.0221(9) 0.0096(8) 0.0072(7) 0.0154(8)
C7 0.0275(9) 0.0273(9) 0.0213(9) 0.0137(8) 0.0109(7) 0.0182(8)
C8 0.0240(9) 0.0300(10) 0.0292(10) 0.0085(9) -0.0010(8) 0.0112(8)
C9 0.0295(10) 0.0251(10) 0.0399(12) 0.0164(9) 0.0061(9) 0.0075(8)
C10 0.0360(11) 0.0293(10) 0.0254(10) 0.0030(9) 0.0056(9) 0.0158(9)
C11 0.0207(8) 0.0203(8) 0.0238(9) 0.0087(8) 0.0048(7) 0.0082(7)
C12 0.0349(10) 0.0367(11) 0.0288(11) 0.0213(9) 0.0063(9) 0.0177(9)
C13 0.0324(10) 0.0346(11) 0.0388(12) 0.0147(10) 0.0064(9) 0.0237(9)
C14 0.0242(9) 0.0272(10) 0.0279(10) 0.0110(8) -0.0009(8) 0.0098(8)
C15 0.0210(8) 0.0244(9) 0.0238(9) 0.0121(8) 0.0029(7) 0.0129(7)
C16 0.0422(13) 0.0430(13) 0.0465(14) 0.0145(11) 0.0213(11) 0.0277(11)

loop_
_atom_type_symbol
_atom_type_description
_atom_type_scat_dispersion_real
_atom_type_scat_dispersion_imag
_atom_type_scat_source
C C 0.0033 0.0016 'International Tables Vol C Tables 4.2.6.8 and 6.1.1.4'
H H 0.0000 0.0000 'International Tables Vol C Tables 4.2.6.8 and 6.1.1.4'
Cu Cu 0.3201 1.2651 'International Tables Vol C Tables 4.2.6.8 and 6.1.1.4'
F F 0.0171 0.0103 'International Tables Vol C Tables 4.2.6.8 and 6.1.1.4'
N N 0.0061 0.0033 'International Tables Vol C Tables 4.2.6.8 and 6.1.1.4'
O O 0.0106 0.0060 'International Tables Vol C Tables 4.2.6.8 and 6.1.1.4'
P P 0.1023 0.0942 'International Tables Vol C Tables 4.2.6.8 and 6.1.1.4'
S S 0.1246 0.1234 'International Tables Vol C Tables 4.2.6.8 and 6.1.1.4'

loop_
_geom_angle_atom_site_label_1
_geom_angle_atom_site_label_2
_geom_angle_atom_site_label_3
_geom_angle
N2 Cu1 N1 121.13(6)
N2 Cu1 P1 151.37(5)
N1 Cu1 P1 87.48(4)
O2 S1 O1 117.10(8)
O2 S1 N2 111.56(9)
O1 S1 N2 114.59(9)
O2 S1 C16 103.32(10)
O1 S1 C16 101.64(10)
N2 S1 C16 106.86(10)
C7 P1 C11 104.57(8)
C7 P1 C15 103.64(8)
C11 P1 C15 112.20(8)
C7 P1 Cu1 97.66(6)
C11 P1 Cu1 116.29(6)
C15 P1 Cu1 119.09(6)
C6 N1 C2 118.88(15)
C6 N1 Cu1 114.02(11)
C2 N1 Cu1 125.18(12)
S1 N2 Cu1 123.20(10)
S1 N2 H2N 106.7(16)
Cu1 N2 H2N 129.1(16)
C2 C1 H1A 109.5
C2 C1 H1B 109.5
H1A C1 H1B 109.5
C2 C1 H1C 109.5
H1A C1 H1C 109.5
H1B C1 H1C 109.5
N1 C2 C3 121.24(17)
N1 C2 C1 117.51(16)
C3 C2 C1 121.24(17)
C4 C3 C2 119.63(18)
C4 C3 H3 120.2
C2 C3 H3 120.2
C3 C4 C5 119.13(18)
C3 C4 H4 120.4
C5 C4 H4 120.4
C4 C5 C6 119.17(18)
C4 C5 H5 120.4
C6 C5 H5 120.4
N1 C6 C5 121.87(16)
N1 C6 C7 117.80(15)
C5 C6 C7 120.32(16)
C6 C7 P1 112.02(12)
C6 C7 H7A 109.2
P1 C7 H7A 109.2
C6 C7 H7B 109.2
P1 C7 H7B 109.2
H7A C7 H7B 107.9
C11 C8 H8A 109.5
C11 C8 H8B 109.5
H8A C8 H8B 109.5
C11 C8 H8C 109.5
H8A C8 H8C 109.5
H8B C8 H8C 109.5
C11 C9 H9A 109.5
C11 C9 H9B 109.5
H9A C9 H9B 109.5
C11 C9 H9C 109.5
H9A C9 H9C 109.5
H9B C9 H9C 109.5
C11 C10 H10A 109.5
C11 C10 H10B 109.5
H10A C10 H10B 109.5
C11 C10 H10C 109.5
H10A C10 H10C 109.5
H10B C10 H10C 109.5
C9 C11 C10 110.10(16)
C9 C11 C8 108.63(15)
C10 C11 C8 108.05(16)
C9 C11 P1 114.81(13)
C10 C11 P1 108.16(12)
C8 C11 P1 106.84(12)
C15 C12 H12A 109.5
C15 C12 H12B 109.5
H12A C12 H12B 109.5
C15 C12 H12C 109.5
H12A C12 H12C 109.5
H12B C12 H12C 109.5
C15 C13 H13A 109.5
C15 C13 H13B 109.5
H13A C13 H13B 109.5
C15 C13 H13C 109.5
H13A C13 H13C 109.5
H13B C13 H13C 109.5
C15 C14 H14A 109.5
C15 C14 H14B 109.5
H14A C14 H14B 109.5
C15 C14 H14C 109.5
H14A C14 H14C 109.5
H14B C14 H14C 109.5
C13 C15 C14 107.76(15)
C13 C15 C12 110.48(15)
C14 C15 C12 108.51(16)
C13 C15 P1 109.94(13)
C14 C15 P1 105.31(12)
C12 C15 P1 114.50(12)
F3 C16 F2 107.58(19)
F3 C16 F1 108.1(2)
F2 C16 F1 107.40(19)
F3 C16 S1 111.80(15)
F2 C16 S1 111.12(16)
F1 C16 S1 110.69(16)

loop_
_geom_bond_atom_site_label_1
_geom_bond_atom_site_label_2
_geom_bond_distance
Cu1 N2 1.9124(16)
Cu1 N1 2.1694(14)
Cu1 P1 2.1980(5)
S1 O2 1.4372(13)
S1 O1 1.4424(13)
S1 N2 1.5416(15)
S1 C16 1.830(2)
P1 C7 1.8467(17)
P1 C11 1.8736(18)
P1 C15 1.8805(17)
F1 C16 1.329(3)
F2 C16 1.327(2)
F3 C16 1.325(3)
N1 C6 1.345(2)
N1 C2 1.358(2)
N2 H2N 0.75(2)
C1 C2 1.494(3)
C1 H1A 0.9800
C1 H1B 0.9800
C1 H1C 0.9800
C2 C3 1.387(3)
C3 C4 1.377(3)
C3 H3 0.9500
C4 C5 1.381(3)
C4 H4 0.9500
C5 C6 1.388(2)
C5 H5 0.9500
C6 C7 1.516(2)
C7 H7A 0.9900
C7 H7B 0.9900
C8 C11 1.541(3)
C8 H8A 0.9800
C8 H8B 0.9800
C8 H8C 0.9800
C9 C11 1.529(3)
C9 H9A 0.9800
C9 H9B 0.9800
C9 H9C 0.9800
C10 C11 1.534(3)
C10 H10A 0.9800
C10 H10B 0.9800
C10 H10C 0.9800
C12 C15 1.536(3)
C12 H12A 0.9800
C12 H12B 0.9800
C12 H12C 0.9800
C13 C15 1.530(3)
C13 H13A 0.9800
C13 H13B 0.9800
C13 H13C 0.9800
C14 C15 1.533(2)
C14 H14A 0.9800
C14 H14B 0.9800
C14 H14C 0.9800

loop_
_geom_hbond_atom_site_label_D
_geom_hbond_atom_site_label_H
_geom_hbond_atom_site_label_A
_geom_hbond_distance_DH
_geom_hbond_distance_HA
_geom_hbond_distance_DA
_geom_hbond_angle_DHA
_geom_hbond_site_symmetry_A
N2 H2N O1 0.75(2) 2.24(2) 2.986(2) 170(2) 2_666

loop_
_geom_torsion_atom_site_label_1
_geom_torsion_atom_site_label_2
_geom_torsion_atom_site_label_3
_geom_torsion_atom_site_label_4
_geom_torsion
N2 Cu1 P1 C7 160.24(12)
N1 Cu1 P1 C7 -17.80(7)
N2 Cu1 P1 C11 -89.30(12)
N1 Cu1 P1 C11 92.66(7)
N2 Cu1 P1 C15 49.92(13)
N1 Cu1 P1 C15 -128.12(8)
N2 Cu1 N1 C6 -176.07(12)
P1 Cu1 N1 C6 2.83(12)
N2 Cu1 N1 C2 19.99(16)
P1 Cu1 N1 C2 -161.11(14)
O2 S1 N2 Cu1 -32.89(14)
O1 S1 N2 Cu1 -168.90(9)
C16 S1 N2 Cu1 79.35(13)
N1 Cu1 N2 S1 155.56(9)
P1 Cu1 N2 S1 -22.2(2)
C6 N1 C2 C3 -3.2(3)
Cu1 N1 C2 C3 160.05(14)
C6 N1 C2 C1 177.45(16)
Cu1 N1 C2 C1 -19.3(2)
N1 C2 C3 C4 1.3(3)
C1 C2 C3 C4 -179.35(19)
C2 C3 C4 C5 0.9(3)
C3 C4 C5 C6 -1.2(3)
C2 N1 C6 C5 2.9(3)
Cu1 N1 C6 C5 -162.14(15)
C2 N1 C6 C7 -175.72(15)
Cu1 N1 C6 C7 19.25(19)
C4 C5 C6 N1 -0.7(3)
C4 C5 C6 C7 177.86(19)
N1 C6 C7 P1 -36.6(2)
C5 C6 C7 P1 144.77(16)
C11 P1 C7 C6 -87.27(14)
C15 P1 C7 C6 155.03(12)
Cu1 P1 C7 C6 32.52(13)
C7 P1 C11 C9 -69.66(15)
C15 P1 C11 C9 42.01(16)
Cu1 P1 C11 C9 -176.05(11)
C7 P1 C11 C10 166.95(13)
C15 P1 C11 C10 -81.37(14)
Cu1 P1 C11 C10 60.57(14)
C7 P1 C11 C8 50.84(14)
C15 P1 C11 C8 162.52(12)
Cu1 P1 C11 C8 -55.54(14)
C7 P1 C15 C13 165.44(13)
C11 P1 C15 C13 53.19(15)
Cu1 P1 C15 C13 -87.58(13)
C7 P1 C15 C14 -78.73(13)
C11 P1 C15 C14 169.02(12)
Cu1 P1 C15 C14 28.25(14)
C7 P1 C15 C12 40.38(15)
C11 P1 C15 C12 -71.87(15)
Cu1 P1 C15 C12 147.36(12)
O2 S1 C16 F3 55.99(18)
O1 S1 C16 F3 177.77(16)
N2 S1 C16 F3 -61.81(19)
O2 S1 C16 F2 -64.23(18)
O1 S1 C16 F2 57.56(18)
N2 S1 C16 F2 177.97(16)
O2 S1 C16 F1 176.51(15)
O1 S1 C16 F1 -61.70(17)
N2 S1 C16 F1 58.72(18)
